data_7126294
loop_
_publ_author_name
'Qiu, Rong-Guan'
'Chen, Xiao-Xian'
'Huang, Rui-Kang'
'Zhou, Dong-Dong'
'Xu, Wei-Jian'
'Zhang, Wei-Xiong'
'Chen, Xiao-Ming'

_publ_section_title
;
 Nitroprusside as a promising building block to assemble an
 organic-inorganic hybrid for thermo-responsive switching materials.
;
_journal_issue 41
_journal_name_full 'Chemical communications (Cambridge, England)'
_journal_page_first 5488
_journal_page_last 5491
_journal_paper_doi 10.1039/d0cc01877e
_journal_volume 56
_journal_year 2020
_chemical_formula_moiety 'C5 Fe K N6 O, C2 H8 N'
_chemical_formula_sum 'C7 H8 Fe K N7 O'
_chemical_formula_weight 301.15
_space_group_crystal_system orthorhombic
_space_group_IT_number 19
_space_group_name_Hall 'P 2ac 2ab'
_space_group_name_H-M_alt 'P 21 21 21'
_atom_sites_solution_hydrogens geom
_atom_sites_solution_primary dual
_audit_creation_date 2020-02-23
_audit_creation_method
;
Olex2 1.2
(compiled 2018.05.29 svn.r3508 for OlexSys, GUI svn.r5506)
;
_audit_update_record
;
2020-02-27 deposited with the CCDC.	2020-03-27 downloaded from the CCDC.
;
_cell_angle_alpha 90
_cell_angle_beta 90
_cell_angle_gamma 90
_cell_formula_units_Z 4
_cell_length_a 10.2018(3)
_cell_length_b 8.5037(2)
_cell_length_c 14.9480(4)
_cell_measurement_reflns_used 4799
_cell_measurement_temperature 279.99(10)
_cell_measurement_theta_max 74.0630
_cell_measurement_theta_min 5.1830
_cell_volume 1296.78(6)
_computing_cell_refinement 'CrysAlisPro 1.171.39.46 (Rigaku OD, 2018)'
_computing_data_collection 'CrysAlisPro 1.171.39.46 (Rigaku OD, 2018)'
_computing_data_reduction 'CrysAlisPro 1.171.39.46 (Rigaku OD, 2018)'
_computing_molecular_graphics 'Olex2 (Dolomanov et al., 2009)'
_computing_publication_material 'Olex2 (Dolomanov et al., 2009)'
_computing_structure_refinement 'ShelXL (Sheldrick, 2015)'
_computing_structure_solution 'ShelXT (Sheldrick, 2015)'
_diffrn_ambient_environment air
_diffrn_ambient_temperature 279.99(10)
_diffrn_detector 'CCD plate'
_diffrn_detector_area_resol_mean 5.2913
_diffrn_detector_type AtlasS2
_diffrn_measured_fraction_theta_full 0.999
_diffrn_measured_fraction_theta_max 0.999
_diffrn_measurement_details
;
List of Runs (angles in degrees, time in seconds):

  # Type    Start    End  Width  t~exp~   \w     \q     \k     \f   Frames
#--------------------------------------------------------------------------
  1  \w   -115.00 -17.00   1.00    1.00    --  -41.14 -38.00 150.00   98
  2  \w      1.00  82.00   1.00    1.00    --   41.14 -99.00  30.00   81
  3  \w     23.00  97.00   1.00    1.00    --   41.14-125.00-180.00   74
  4  \w     25.00 110.00   1.00    4.00    --  107.79 -94.00  90.00   85
  5  \w     94.00 178.00   1.00    4.00    --  107.79 125.00 -30.00   84
  6  \w     82.00 178.00   1.00    4.00    --  107.79  45.00-150.00   96
  7  \w     82.00 178.00   1.00    4.00    --  107.79  45.00 150.00   96
  8  \w    100.00 178.00   1.00    4.00    --  107.79  82.00 -66.00   78
  9  \w     94.00 178.00   1.00    4.00    --  107.79 125.00 120.00   84
 10  \w   -114.00 -32.00   1.00    1.00    --  -41.14 -57.00  60.00   82
 11  \w   -114.00 -13.00   1.00    1.00    --  -41.14 -57.00 -60.00  101
;
_diffrn_measurement_device 'four-circle diffractometer'
_diffrn_measurement_device_type 'SuperNova, Dual, Cu at home/near, AtlasS2'
_diffrn_measurement_method '\w scans'
_diffrn_orient_matrix_type 'CrysAlisPro convention (1999,Acta A55,543-557)'
_diffrn_orient_matrix_UB_11 0.0694599000
_diffrn_orient_matrix_UB_12 -0.1092968000
_diffrn_orient_matrix_UB_13 0.0592135000
_diffrn_orient_matrix_UB_21 0.0457394000
_diffrn_orient_matrix_UB_22 0.1028754000
_diffrn_orient_matrix_UB_23 0.0709028000
_diffrn_orient_matrix_UB_31 -0.1606952000
_diffrn_orient_matrix_UB_32 -0.0177877000
_diffrn_orient_matrix_UB_33 0.0457670000
_diffrn_radiation_monochromator mirror
_diffrn_radiation_probe x-ray
_diffrn_radiation_type CuK\a
_diffrn_radiation_wavelength 1.54178
_diffrn_reflns_av_R_equivalents 0.0671
_diffrn_reflns_av_unetI/netI 0.0604
_diffrn_reflns_Laue_measured_fraction_full 0.999
_diffrn_reflns_Laue_measured_fraction_max 0.999
_diffrn_reflns_limit_h_max 12
_diffrn_reflns_limit_h_min -12
_diffrn_reflns_limit_k_max 9
_diffrn_reflns_limit_k_min -10
_diffrn_reflns_limit_l_max 17
_diffrn_reflns_limit_l_min -17
_diffrn_reflns_number 6744
_diffrn_reflns_point_group_measured_fraction_full 1.000
_diffrn_reflns_point_group_measured_fraction_max 1.000
_diffrn_reflns_theta_full 67.494
_diffrn_reflns_theta_max 67.494
_diffrn_reflns_theta_min 5.249
_diffrn_source 'micro-focus sealed X-ray tube'
_diffrn_source_type 'SuperNova (Cu) X-ray Source'
_exptl_absorpt_coefficient_mu 12.199
_exptl_absorpt_correction_T_max 1.00000
_exptl_absorpt_correction_T_min 0.43636
_exptl_absorpt_correction_type multi-scan
_exptl_absorpt_process_details
;
CrysAlisPro 1.171.39.46 (Rigaku Oxford Diffraction, 2018)
Empirical absorption correction using spherical harmonics,
 implemented in SCALE3 ABSPACK scaling algorithm.
;
_exptl_crystal_colour red
_exptl_crystal_colour_primary red
_exptl_crystal_density_diffrn 1.543
_exptl_crystal_description block
_exptl_crystal_F_000 608
_exptl_crystal_size_max 0.3
_exptl_crystal_size_mid 0.25
_exptl_crystal_size_min 0.2
_refine_diff_density_max 0.698
_refine_diff_density_min -0.768
_refine_diff_density_rms 0.120
_refine_ls_abs_structure_details
;
 Refined as an inversion twin.
;
_refine_ls_abs_structure_Flack 0.241(13)
_refine_ls_extinction_coef 0.0048(8)
_refine_ls_extinction_expression Fc^*^=kFc[1+0.001xFc^2^\l^3^/sin(2\q)]^-1/4^
_refine_ls_extinction_method 'SHELXL-2014/7 (Sheldrick 2014'
_refine_ls_goodness_of_fit_ref 1.081
_refine_ls_hydrogen_treatment constr
_refine_ls_matrix_type full
_refine_ls_number_parameters 158
_refine_ls_number_reflns 2324
_refine_ls_number_restraints 0
_refine_ls_restrained_S_all 1.081
_refine_ls_R_factor_all 0.0536
_refine_ls_R_factor_gt 0.0516
_refine_ls_shift/su_max 0.000
_refine_ls_shift/su_mean 0.000
_refine_ls_structure_factor_coef Fsqd
_refine_ls_weighting_details 'w=1/[\s^2^(Fo^2^)+(0.0880P)^2^] where P=(Fo^2^+2Fc^2^)/3'
_refine_ls_weighting_scheme calc
_refine_ls_wR_factor_gt 0.1343
_refine_ls_wR_factor_ref 0.1380
_reflns_Friedel_coverage 0.712
_reflns_Friedel_fraction_full 1.000
_reflns_Friedel_fraction_max 1.000
_reflns_number_gt 2222
_reflns_number_total 2324
_reflns_threshold_expression 'I > 2\s(I)'
_cod_data_source_file d0cc01877e2.cif
_cod_data_source_block 1_280k
_cod_depositor_comments 'Adding full bibliography for 7126293--7126304.cif.'
_cod_database_code 7126294
_shelx_shelxl_version_number 2014/7
_chemical_oxdiff_formula 'C H N O Fe K'
_shelx_space_group_comment
;
The symmetry employed for this shelxl refinement is uniquely defined
by the following loop, which should always be used as a source of
symmetry information in preference to the above space-group names.
They are only intended as comments.
;
_shelx_estimated_absorpt_t_max 0.194
_shelx_estimated_absorpt_t_min 0.121
_reflns_odcompleteness_completeness 97.95
_reflns_odcompleteness_iscentric 1
_reflns_odcompleteness_theta 74.19
_olex2_refinement_description
;
1. Twinned data refinement
 Scales: 0.759(13)
 0.241(13)
2. Fixed Uiso
 At 1.2 times of:
  All N(H,H) groups
 At 1.5 times of:
  All C(H,H,H) groups
3.a Secondary CH2 refined with riding coordinates:
 N1(H1A,H1B)
3.b Idealised Me refined as rotating group:
 C2(H2A,H2B,H2C), C1(H1C,H1D,H1E)
;
_olex2_submission_special_instructions 'No special instructions were received'
_oxdiff_exptl_absorpt_empirical_details
;
Empirical correction (ABSPACK) includes:
- Absorption correction using spherical harmonics
- Frame scaling
;
_oxdiff_exptl_absorpt_empirical_full_max 2.786
_oxdiff_exptl_absorpt_empirical_full_min 0.596

loop_
_space_group_symop_operation_xyz
'x, y, z'
'-x+1/2, -y, z+1/2'
'-x, y+1/2, -z+1/2'
'x+1/2, -y+1/2, -z'

loop_
_atom_site_label
_atom_site_type_symbol
_atom_site_fract_x
_atom_site_fract_y
_atom_site_fract_z
_atom_site_U_iso_or_equiv
_atom_site_adp_type
_atom_site_occupancy
_atom_site_site_symmetry_order
_atom_site_calc_flag
_atom_site_refinement_flags_posn
_atom_site_refinement_flags_adp
_atom_site_refinement_flags_occupancy
_atom_site_disorder_assembly
_atom_site_disorder_group
Fe1 Fe 0.64130(7) 0.74085(10) 0.70026(4) 0.0133(3) Uani 1 1 d . . . . .
K1 K 0.82169(14) 0.23617(17) 0.93084(7) 0.0276(4) Uani 1 1 d . . . . .
O1 O 0.4016(5) 0.7440(7) 0.7904(3) 0.0385(12) Uani 1 1 d . . . . .
N7 N 0.4992(5) 0.7458(6) 0.7530(3) 0.0191(10) Uani 1 1 d . . . . .
N2 N 0.5524(8) 0.5057(7) 0.5551(4) 0.0371(16) Uani 1 1 d . . . . .
N6 N 0.7517(9) 0.4762(8) 0.8193(4) 0.0403(17) Uani 1 1 d . . . . .
N3 N 0.5872(7) 1.0026(7) 0.5624(4) 0.0367(16) Uani 1 1 d . . . . .
N1 N 0.4642(5) 0.2481(7) 0.4415(3) 0.0324(13) Uani 1 1 d . . . . .
H1A H 0.4979 0.3297 0.4708 0.039 Uiso 1 1 calc R . . . .
H1B H 0.5193 0.1675 0.4475 0.039 Uiso 1 1 calc R . . . .
C3 C 0.5849(7) 0.5901(7) 0.6108(4) 0.0190(14) Uani 1 1 d . . . . .
C5 C 0.8104(7) 0.7294(8) 0.6407(4) 0.0282(14) Uani 1 1 d . . . . .
C4 C 0.6050(7) 0.9083(7) 0.6151(4) 0.0234(15) Uani 1 1 d . . . . .
C7 C 0.7096(7) 0.5741(8) 0.7740(4) 0.0229(14) Uani 1 1 d . . . . .
N5 N 0.7758(10) 0.9755(10) 0.8269(5) 0.060(3) Uani 1 1 d . . . . .
C6 C 0.7256(8) 0.8898(8) 0.7795(5) 0.0320(17) Uani 1 1 d . . . . .
N4 N 0.9081(7) 0.7225(11) 0.6043(5) 0.056(2) Uani 1 1 d . . . . .
C2 C 0.4520(11) 0.2873(16) 0.3480(6) 0.079(4) Uani 1 1 d . . . . .
H2A H 0.4380 0.1930 0.3140 0.118 Uiso 1 1 calc GR . . . .
H2B H 0.5308 0.3379 0.3280 0.118 Uiso 1 1 calc GR . . . .
H2C H 0.3790 0.3571 0.3399 0.118 Uiso 1 1 calc GR . . . .
C1 C 0.3395(11) 0.2070(13) 0.4808(8) 0.070(3) Uani 1 1 d . . . . .
H1C H 0.3014 0.1214 0.4480 0.106 Uiso 1 1 calc GR . . . .
H1D H 0.2820 0.2962 0.4785 0.106 Uiso 1 1 calc GR . . . .
H1E H 0.3523 0.1761 0.5419 0.106 Uiso 1 1 calc GR . . . .

loop_
_atom_site_aniso_label
_atom_site_aniso_U_11
_atom_site_aniso_U_22
_atom_site_aniso_U_33
_atom_site_aniso_U_23
_atom_site_aniso_U_13
_atom_site_aniso_U_12
Fe1 0.0260(5) 0.0074(5) 0.0064(4) -0.0006(3) -0.0002(3) -0.0017(4)
K1 0.0485(7) 0.0176(7) 0.0168(6) -0.0007(5) -0.0105(5) 0.0049(7)
O1 0.039(2) 0.033(3) 0.043(3) 0.011(3) 0.020(2) 0.004(2)
N7 0.035(2) 0.005(2) 0.017(2) 0.003(2) 0.0000(18) -0.002(2)
N2 0.063(4) 0.028(3) 0.021(3) -0.006(3) -0.006(3) -0.012(3)
N6 0.055(4) 0.028(4) 0.038(4) 0.013(3) -0.012(3) 0.008(3)
N3 0.072(5) 0.016(3) 0.023(3) 0.007(2) -0.002(3) 0.007(3)
N1 0.038(2) 0.018(3) 0.041(3) -0.006(3) -0.019(2) 0.001(3)
C3 0.031(3) 0.018(3) 0.008(3) 0.003(2) 0.000(3) -0.002(3)
C5 0.042(3) 0.024(3) 0.019(3) -0.001(3) -0.001(3) -0.003(3)
C4 0.043(4) 0.013(3) 0.014(3) -0.006(2) 0.002(3) 0.001(3)
C7 0.032(3) 0.021(3) 0.016(3) -0.001(2) -0.006(3) 0.003(3)
N5 0.089(7) 0.055(5) 0.037(4) -0.024(4) 0.000(4) -0.036(5)
C6 0.048(4) 0.028(4) 0.020(3) -0.006(3) 0.004(3) -0.010(3)
N4 0.040(3) 0.079(6) 0.048(4) -0.004(4) 0.024(3) -0.009(4)
C2 0.067(6) 0.137(12) 0.033(4) 0.003(6) 0.012(4) -0.018(8)
C1 0.068(6) 0.077(8) 0.066(6) 0.025(6) 0.006(5) -0.007(6)

loop_
_atom_type_symbol
_atom_type_description
_atom_type_scat_dispersion_real
_atom_type_scat_dispersion_imag
_atom_type_scat_source
C C 0.0181 0.0091 'International Tables Vol C Tables 4.2.6.8 and 6.1.1.4'
H H 0.0000 0.0000 'International Tables Vol C Tables 4.2.6.8 and 6.1.1.4'
Fe Fe -1.1336 3.1974 'International Tables Vol C Tables 4.2.6.8 and 6.1.1.4'
K K 0.3868 1.0657 'International Tables Vol C Tables 4.2.6.8 and 6.1.1.4'
N N 0.0311 0.0180 'International Tables Vol C Tables 4.2.6.8 and 6.1.1.4'
O O 0.0492 0.0322 'International Tables Vol C Tables 4.2.6.8 and 6.1.1.4'

loop_
_geom_angle_atom_site_label_1
_geom_angle_atom_site_label_2
_geom_angle_atom_site_label_3
_geom_angle
_geom_angle_site_symmetry_1
_geom_angle_site_symmetry_3
_geom_angle_publ_flag
N7 Fe1 C3 94.9(3) . . ?
N7 Fe1 C5 178.1(3) . . ?
N7 Fe1 C4 97.3(3) . . ?
N7 Fe1 C7 93.6(3) . . ?
N7 Fe1 C6 94.7(3) . . ?
C3 Fe1 C5 85.1(3) . . ?
C3 Fe1 C4 88.7(2) . . ?
C5 Fe1 C4 84.6(3) . . ?
C7 Fe1 C3 90.9(3) . . ?
C7 Fe1 C5 84.5(3) . . ?
C7 Fe1 C4 169.1(3) . . ?
C7 Fe1 C6 88.3(3) . . ?
C6 Fe1 C3 170.4(3) . . ?
C6 Fe1 C5 85.3(3) . . ?
C6 Fe1 C4 90.3(3) . . ?
N2 K1 C3 20.75(16) 2_665 2_665 ?
N2 K1 C5 63.94(17) 2_665 2_665 ?
N6 K1 N2 86.9(2) . 2_665 ?
N6 K1 N3 174.5(2) . 2_665 ?
N6 K1 C3 104.19(19) . 2_665 ?
N6 K1 C5 113.1(2) . 2_665 ?
N6 K1 C4 154.12(19) . 2_665 ?
N6 K1 N5 102.3(2) . 1_545 ?
N6 K1 N4 100.0(3) . 3_746 ?
N3 K1 N2 87.61(17) 2_665 2_665 ?
N3 K1 C3 70.60(15) 2_665 2_665 ?
N3 K1 C5 64.92(16) 2_665 2_665 ?
N3 K1 C4 21.44(16) 2_665 2_665 ?
C3 K1 C5 46.45(16) 2_665 2_665 ?
C4 K1 N2 69.78(16) 2_665 2_665 ?
C4 K1 C3 50.83(16) 2_665 2_665 ?
C4 K1 C5 46.91(17) 2_665 2_665 ?
N5 K1 N2 164.9(3) 1_545 2_665 ?
N5 K1 N3 82.9(2) 1_545 2_665 ?
N5 K1 C3 153.5(2) 1_545 2_665 ?
N5 K1 C5 121.3(2) 1_545 2_665 ?
N5 K1 C4 102.9(2) 1_545 2_665 ?
N5 K1 N4 91.6(3) 1_545 3_746 ?
N4 K1 N2 74.9(2) 3_746 2_665 ?
N4 K1 N3 77.8(2) 3_746 2_665 ?
N4 K1 C3 83.4(2) 3_746 2_665 ?
N4 K1 C5 124.10(19) 3_746 2_665 ?
N4 K1 C4 85.0(2) 3_746 2_665 ?
O1 N7 Fe1 177.6(5) . . ?
C3 N2 K1 82.8(4) . 2_664 ?
C7 N6 K1 173.3(7) . . ?
C4 N3 K1 85.8(4) . 2_664 ?
H1A N1 H1B 107.9 . . ?
C2 N1 H1A 109.2 . . ?
C2 N1 H1B 109.2 . . ?
C2 N1 C1 111.9(7) . . ?
C1 N1 H1A 109.2 . . ?
C1 N1 H1B 109.2 . . ?
Fe1 C3 K1 100.7(2) . 2_664 ?
N2 C3 Fe1 177.0(6) . . ?
N2 C3 K1 76.4(4) . 2_664 ?
Fe1 C5 K1 93.8(2) . 2_664 ?
N4 C5 Fe1 178.7(6) . . ?
N4 C5 K1 84.9(5) . 2_664 ?
Fe1 C4 K1 104.2(2) . 2_664 ?
N3 C4 Fe1 176.7(6) . . ?
N3 C4 K1 72.7(4) . 2_664 ?
N6 C7 Fe1 178.7(7) . . ?
C6 N5 K1 161.0(9) . 1_565 ?
N5 C6 Fe1 179.0(8) . . ?
C5 N4 K1 161.4(6) . 3_756 ?
N1 C2 H2A 109.5 . . ?
N1 C2 H2B 109.5 . . ?
N1 C2 H2C 109.5 . . ?
H2A C2 H2B 109.5 . . ?
H2A C2 H2C 109.5 . . ?
H2B C2 H2C 109.5 . . ?
N1 C1 H1C 109.5 . . ?
N1 C1 H1D 109.5 . . ?
N1 C1 H1E 109.5 . . ?
H1C C1 H1D 109.5 . . ?
H1C C1 H1E 109.5 . . ?
H1D C1 H1E 109.5 . . ?

loop_
_geom_bond_atom_site_label_1
_geom_bond_atom_site_label_2
_geom_bond_distance
_geom_bond_site_symmetry_2
_geom_bond_publ_flag
Fe1 N7 1.651(5) . ?
Fe1 C3 1.940(6) . ?
Fe1 C5 1.943(7) . ?
Fe1 C4 1.945(6) . ?
Fe1 C7 1.927(6) . ?
Fe1 C6 1.936(7) . ?
K1 N2 3.149(7) 2_665 ?
K1 N6 2.730(6) . ?
K1 N3 2.976(6) 2_665 ?
K1 C3 3.214(6) 2_665 ?
K1 C5 3.427(6) 2_665 ?
K1 C4 3.108(6) 2_665 ?
K1 N5 2.747(7) 1_545 ?
K1 N4 2.809(7) 3_746 ?
O1 N7 1.141(7) . ?
N2 K1 3.149(6) 2_664 ?
N2 C3 1.148(9) . ?
N6 C7 1.156(9) . ?
N3 K1 2.975(6) 2_664 ?
N3 C4 1.139(9) . ?
N1 H1A 0.8900 . ?
N1 H1B 0.8900 . ?
N1 C2 1.442(10) . ?
N1 C1 1.444(11) . ?
C3 K1 3.214(6) 2_664 ?
C5 K1 3.427(6) 2_664 ?
C5 N4 1.137(9) . ?
C4 K1 3.108(6) 2_664 ?
N5 K1 2.747(7) 1_565 ?
N5 C6 1.138(10) . ?
N4 K1 2.809(7) 3_756 ?
C2 H2A 0.9600 . ?
C2 H2B 0.9600 . ?
C2 H2C 0.9600 . ?
C1 H1C 0.9600 . ?
C1 H1D 0.9600 . ?
C1 H1E 0.9600 . ?

loop_
_twin_individual_id
_twin_individual_mass_fraction_refined
1 0.759(13)
2 0.241(13)
